data_7054862
loop_
_publ_author_name
'Sch\"adle, Dorothea'
'Enders, Markus'
'Sch\"adle, Christoph'
'Maichle-M\"ossmer, C\"acilia'
'T\"ornroos, Karl W.'
'Anwander, Reiner'

_publ_section_title
;
 Reactivity of halfsandwich rare-earth metal methylaluminates toward
 potassium (2,4,6-tri-tert-butylphenyl)amide and 1-adamantylamine
;
_journal_issue 10
_journal_name_full 'New J. Chem.'
_journal_page_first 7640
_journal_paper_doi 10.1039/C5NJ00800J
_journal_volume 39
_journal_year 2015
_chemical_formula_sum 'C13 H26 Al N'
_chemical_formula_weight 223.33
_chemical_name_systematic
;
 ?
;
_space_group_crystal_system monoclinic
_space_group_IT_number 14
_space_group_name_Hall '-P 2ybc'
_space_group_name_H-M_alt 'P 1 21/c 1'
_symmetry_space_group_name_Hall '-P 2ybc'
_symmetry_space_group_name_H-M 'P 1 21/c 1'
_atom_sites_solution_hydrogens mixed
_audit_creation_method SHELXL-2013
_audit_update_record
;
2015-03-19 deposited with the CCDC.
2015-05-14 downloaded from the CCDC.
;
_cell_angle_alpha 90
_cell_angle_beta 124.608(2)
_cell_angle_gamma 90
_cell_formula_units_Z 4
_cell_length_a 6.8749(3)
_cell_length_b 19.6763(8)
_cell_length_c 12.1047(5)
_cell_measurement_reflns_used 9873
_cell_measurement_temperature 100(2)
_cell_measurement_theta_max 56.55
_cell_measurement_theta_min 5.82
_cell_volume 1347.70(10)
_computing_cell_refinement SAINT
_computing_data_collection COSMO
_computing_data_reduction SAINT
_computing_structure_refinement 'SHELXL-2013 (Sheldrick, 2013)'
_computing_structure_solution 'SHELXS-97 (Sheldrick, 1997)'
_diffrn_ambient_temperature 100(2)
_diffrn_measured_fraction_theta_full 0.998
_diffrn_measured_fraction_theta_max 0.999
_diffrn_measurement_device_type 'APEX II DUO'
_diffrn_measurement_method omega/phi-scan
_diffrn_radiation_monochromator multilayer
_diffrn_radiation_source 'Imus-focus sealed tube'
_diffrn_radiation_type MoK\a
_diffrn_radiation_wavelength 0.71073
_diffrn_reflns_av_R_equivalents 0.0245
_diffrn_reflns_av_unetI/netI 0.0152
_diffrn_reflns_laue_measured_fraction_full 0.998
_diffrn_reflns_laue_measured_fraction_max 0.999
_diffrn_reflns_limit_h_max 8
_diffrn_reflns_limit_h_min -8
_diffrn_reflns_limit_k_max 25
_diffrn_reflns_limit_k_min -25
_diffrn_reflns_limit_l_max 15
_diffrn_reflns_limit_l_min -15
_diffrn_reflns_number 25216
_diffrn_reflns_point_group_measured_fraction_full 0.998
_diffrn_reflns_point_group_measured_fraction_max 0.999
_diffrn_reflns_theta_full 25.242
_diffrn_reflns_theta_max 27.091
_diffrn_reflns_theta_min 2.044
_exptl_absorpt_coefficient_mu 0.123
_exptl_absorpt_correction_T_max 0.9815
_exptl_absorpt_correction_T_min 0.9585
_exptl_absorpt_correction_type numerical
_exptl_absorpt_process_details sadabs
_exptl_crystal_colour colourless
_exptl_crystal_density_diffrn 1.101
_exptl_crystal_description block
_exptl_crystal_F_000 496
_exptl_crystal_size_max 0.351
_exptl_crystal_size_mid 0.186
_exptl_crystal_size_min 0.154
_refine_diff_density_max 0.327
_refine_diff_density_min -0.242
_refine_diff_density_rms 0.049
_refine_ls_extinction_method none
_refine_ls_goodness_of_fit_ref 1.113
_refine_ls_hydrogen_treatment constr
_refine_ls_matrix_type full
_refine_ls_number_parameters 229
_refine_ls_number_reflns 2949
_refine_ls_number_restraints 276
_refine_ls_restrained_S_all 1.095
_refine_ls_R_factor_all 0.0417
_refine_ls_R_factor_gt 0.0383
_refine_ls_shift/su_max 0.001
_refine_ls_shift/su_mean 0.000
_refine_ls_structure_factor_coef Fsqd
_refine_ls_weighting_details 'w=1/[\s^2^(Fo^2^)+(0.0563P)^2^+0.4266P] where P=(Fo^2^+2Fc^2^)/3'
_refine_ls_weighting_scheme calc
_refine_ls_wR_factor_gt 0.1030
_refine_ls_wR_factor_ref 0.1049
_reflns_Friedel_coverage 0.000
_reflns_number_gt 2728
_reflns_number_total 2949
_reflns_threshold_expression 'I > 2\s(I)'
_cod_data_source_file c5nj00800j2.cif
_cod_data_source_block ds200
_cod_depositor_comments 'Adding full bibliography for 7054859--7054864.cif.'
_cod_database_code 7054862
_shelx_space_group_comment
;
The symmetry employed for this shelxl refinement is uniquely defined
by the following loop, which should always be used as a source of
symmetry information in preference to the above space-group names.
They are only intended as comments.
;
_shelx_estimated_absorpt_t_min 0.958
_shelx_estimated_absorpt_t_max 0.981
_shelxl_version_number 2013-3

loop_
_space_group_symop_operation_xyz
'x, y, z'
'-x, y+1/2, -z+1/2'
'-x, -y, -z'
'x, -y-1/2, z-1/2'

loop_
_atom_site_label
_atom_site_type_symbol
_atom_site_fract_x
_atom_site_fract_y
_atom_site_fract_z
_atom_site_U_iso_or_equiv
_atom_site_adp_type
_atom_site_occupancy
_atom_site_site_symmetry_order
_atom_site_calc_flag
_atom_site_refinement_flags_posn
_atom_site_refinement_flags_adp
_atom_site_refinement_flags_occupancy
_atom_site_disorder_assembly
_atom_site_disorder_group
Al1 Al 0.81489(9) 0.20880(2) 0.25628(6) 0.01841(14) Uani 1 1 d . . . . .
N1 N 0.7261(3) 0.30677(6) 0.26066(18) 0.0230(3) Uani 1 1 d . . . . .
H1A H 0.5586 0.3114 0.1842 0.028 Uiso 1 1 calc R U . . .
H1B H 0.7284 0.3109 0.3429 0.028 Uiso 1 1 calc R U . . .
C1 C 0.8492(3) 0.36955(7) 0.25725(19) 0.0160(3) Uani 1 1 d . . . . .
C2 C 0.7563(5) 0.38462(12) 0.1153(2) 0.0188(6) Uani 0.723(4) 1 d . . P A 1
H2A H 0.5831 0.3914 0.0630 0.023 Uiso 0.723(4) 1 calc R U P A 1
H2B H 0.7885 0.3458 0.0758 0.023 Uiso 0.723(4) 1 calc R U P A 1
C3 C 0.8008(4) 0.43002(11) 0.3212(2) 0.0179(6) Uani 0.723(4) 1 d . . P A 1
H3A H 0.6283 0.4370 0.2729 0.022 Uiso 0.723(4) 1 calc R U P A 1
H3B H 0.8656 0.4196 0.4161 0.022 Uiso 0.723(4) 1 calc R U P A 1
C4 C 1.1203(4) 0.35807(12) 0.3421(2) 0.0153(5) Uani 0.723(4) 1 d . . P A 1
H4A H 1.131(5) 0.3181(14) 0.296(3) 0.018 Uiso 0.7226 1 d . U P A 1
H4B H 1.182(5) 0.3491(14) 0.435(3) 0.018 Uiso 0.7226 1 d . U P A 1
C5 C 0.8759(5) 0.44944(16) 0.1084(2) 0.0227(6) Uani 0.723(4) 1 d . U P A 1
H5 H 0.8145 0.4594 0.0128 0.027 Uiso 0.723(4) 1 calc R U P A 1
C6 C 1.1442(6) 0.43745(18) 0.1898(3) 0.0231(7) Uani 0.723(4) 1 d . U P A 1
H6A H 1.1784 0.3987 0.1512 0.028 Uiso 0.723(4) 1 calc R U P A 1
H6B H 1.2232 0.4783 0.1849 0.028 Uiso 0.723(4) 1 calc R U P A 1
C7 C 1.2406(6) 0.42236(17) 0.3365(3) 0.0187(7) Uani 0.723(4) 1 d . U P A 1
H7 H 1.4153 0.4151 0.3890 0.022 Uiso 0.723(4) 1 calc R U P A 1
C8 C 1.1866(5) 0.48307(15) 0.3946(3) 0.0192(5) Uani 0.723(4) 1 d . U P A 1
H8A H 1.2649 0.5243 0.3907 0.023 Uiso 0.723(4) 1 calc R U P A 1
H8B H 1.2493 0.4742 0.4898 0.023 Uiso 0.723(4) 1 calc R U P A 1
C9 C 0.9162(6) 0.49473(18) 0.3133(4) 0.0211(7) Uani 0.723(4) 1 d . U P A 1
H9 H 0.8803 0.5341 0.3513 0.025 Uiso 0.723(4) 1 calc R U P A 1
C10 C 0.8252(8) 0.5089(2) 0.1674(4) 0.0258(9) Uani 0.723(4) 1 d . U P A 1
H10A H 0.6527 0.5173 0.1143 0.031 Uiso 0.723(4) 1 calc R U P A 1
H10B H 0.9026 0.5503 0.1629 0.031 Uiso 0.723(4) 1 calc R U P A 1
C2A C 0.9451(14) 0.3581(4) 0.1639(7) 0.0268(17) Uani 0.277(4) 1 d . . P A 2
H2A1 H 1.0582 0.3198 0.1987 0.032 Uiso 0.277(4) 1 calc R U P A 2
H2A2 H 0.8118 0.3473 0.0709 0.032 Uiso 0.277(4) 1 calc R U P A 2
C3A C 1.0263(14) 0.3851(4) 0.3876(8) 0.033(2) Uani 0.277(4) 1 d . . P A 2
H3A1 H 1.1383 0.3465 0.4282 0.039 Uiso 0.277(4) 1 calc R U P A 2
H3A2 H 0.9577 0.3922 0.4398 0.039 Uiso 0.277(4) 1 calc R U P A 2
C4A C 0.6649(13) 0.4296(4) 0.1787(9) 0.034(2) Uani 0.277(4) 1 d . . P A 2
H4A1 H 0.5524 0.4170 0.0832 0.041 Uiso 0.277(4) 1 calc R U P A 2
H4A2 H 0.5739 0.4378 0.2180 0.041 Uiso 0.277(4) 1 calc R U P A 2
C5A C 0.9047(15) 0.4826(5) 0.1088(8) 0.0280(15) Uani 0.277(4) 1 d . U P A 2
H5A1 H 0.7742 0.4721 0.0150 0.034 Uiso 0.277(4) 1 calc R U P A 2
H5A2 H 0.9872 0.5237 0.1081 0.034 Uiso 0.277(4) 1 calc R U P A 2
C6A C 1.0706(19) 0.4253(6) 0.1655(11) 0.0271(17) Uani 0.277(4) 1 d . U P A 2
H6A1 H 1.1429 0.4185 0.1143 0.033 Uiso 0.277(4) 1 calc R U P A 2
C7A C 1.264(2) 0.4373(6) 0.3139(11) 0.0340(19) Uani 0.277(4) 1 d . U P A 2
H7A1 H 1.3682 0.3969 0.3509 0.041 Uiso 0.277(4) 1 calc R U P A 2
H7A2 H 1.3620 0.4766 0.3225 0.041 Uiso 0.277(4) 1 calc R U P A 2
C8A C 1.1626(17) 0.4509(5) 0.3946(8) 0.0346(17) Uani 0.277(4) 1 d . U P A 2
H8A1 H 1.2911 0.4621 0.4898 0.042 Uiso 0.277(4) 1 calc R U P A 2
C9A C 0.9873(19) 0.5061(6) 0.3335(11) 0.0302(18) Uani 0.277(4) 1 d . U P A 2
H9A1 H 0.9096 0.5099 0.3814 0.036 Uiso 0.277(4) 1 calc R U P A 2
H9A2 H 1.0705 0.5494 0.3458 0.036 Uiso 0.277(4) 1 calc R U P A 2
C10A C 0.805(2) 0.4964(6) 0.1900(11) 0.0256(18) Uani 0.277(4) 1 d . U P A 2
H10C H 0.6962 0.5364 0.1528 0.031 Uiso 0.277(4) 1 calc R U P A 2
C11 C 1.1290(4) 0.19556(10) 0.4280(2) 0.0306(5) Uani 1 1 d . . . . .
H11A H 1.1477 0.1478 0.4551 0.046 Uiso 1 1 calc R U . . .
H11B H 1.1404 0.2242 0.4977 0.046 Uiso 1 1 calc R U . . .
H11C H 1.2537 0.2082 0.4160 0.046 Uiso 1 1 calc R U . . .
C12 C 0.8018(4) 0.19714(10) 0.0901(2) 0.0293(5) Uani 1 1 d . . . . .
H12A H 0.8194 0.1489 0.0774 0.044 Uiso 1 1 calc R U . . .
H12B H 0.9301 0.2231 0.0971 0.044 Uiso 1 1 calc R U . . .
H12C H 0.6496 0.2137 0.0133 0.044 Uiso 1 1 calc R U . . .
C13 C 0.5542(3) 0.16184(8) 0.2511(2) 0.0266(3) Uani 1 1 d . . . . .
H13A H 0.4022 0.1803 0.1774 0.040 Uiso 1 1 calc R U . . .
H13B H 0.5713 0.1690 0.3364 0.040 Uiso 1 1 calc R U . . .
H13C H 0.5604 0.1131 0.2370 0.040 Uiso 1 1 calc R U . . .

loop_
_atom_site_aniso_label
_atom_site_aniso_U_11
_atom_site_aniso_U_22
_atom_site_aniso_U_33
_atom_site_aniso_U_23
_atom_site_aniso_U_13
_atom_site_aniso_U_12
Al1 0.0209(4) 0.0142(2) 0.0196(2) -0.0004(2) 0.0112(3) -0.00100(17)
N1 0.0192(8) 0.0146(5) 0.0381(8) -0.0004(6) 0.0180(8) -0.0028(5)
C1 0.0116(8) 0.0131(6) 0.0216(7) 0.0020(7) 0.0085(7) 0.0003(5)
C2 0.0213(13) 0.0173(13) 0.0086(11) -0.0003(8) 0.0031(10) -0.0062(10)
C3 0.0175(12) 0.0146(11) 0.0240(12) -0.0030(9) 0.0132(11) 0.0005(9)
C4 0.0105(11) 0.0138(11) 0.0159(11) 0.0040(9) 0.0040(10) 0.0021(9)
C5 0.0261(13) 0.0232(13) 0.0103(10) 0.0029(10) 0.0053(9) -0.0100(11)
C6 0.0219(15) 0.0279(14) 0.0232(14) -0.0048(11) 0.0151(13) -0.0087(12)
C7 0.0153(12) 0.0185(14) 0.0203(13) 0.0045(10) 0.0090(9) 0.0000(10)
C8 0.0192(11) 0.0148(12) 0.0169(10) -0.0050(10) 0.0064(9) -0.0062(10)
C9 0.0145(14) 0.0179(13) 0.0297(14) -0.0056(11) 0.0118(12) -0.0005(11)
C10 0.0223(14) 0.0187(15) 0.0257(15) 0.0105(11) 0.0072(12) -0.0012(11)
C2A 0.034(4) 0.026(4) 0.028(4) 0.002(3) 0.022(4) 0.003(3)
C3A 0.029(4) 0.039(5) 0.029(4) -0.001(3) 0.016(4) -0.012(3)
C4A 0.023(4) 0.034(4) 0.050(5) 0.014(4) 0.023(4) 0.009(3)
C5A 0.029(3) 0.028(3) 0.025(2) 0.002(2) 0.015(2) -0.004(2)
C6A 0.025(3) 0.032(3) 0.030(3) -0.003(2) 0.019(2) -0.004(2)
C7A 0.029(3) 0.031(3) 0.034(3) 0.006(3) 0.013(2) -0.002(3)
C8A 0.034(3) 0.031(3) 0.025(2) -0.004(3) 0.009(2) -0.006(3)
C9A 0.032(3) 0.032(3) 0.025(2) -0.001(2) 0.015(2) -0.006(3)
C10A 0.028(3) 0.026(3) 0.030(3) 0.005(3) 0.020(2) 0.001(2)
C11 0.0231(11) 0.0251(10) 0.0334(11) 0.0055(8) 0.0099(9) 0.0070(8)
C12 0.0368(12) 0.0252(10) 0.0350(11) -0.0041(8) 0.0258(10) -0.0022(9)
C13 0.0287(11) 0.0264(7) 0.0216(7) -0.0017(8) 0.0125(10) -0.0098(7)

loop_
_atom_type_symbol
_atom_type_description
_atom_type_scat_dispersion_real
_atom_type_scat_dispersion_imag
_atom_type_scat_source
C C 0.0033 0.0016 'International Tables Vol C Tables 4.2.6.8 and 6.1.1.4'
N N 0.0061 0.0033 'International Tables Vol C Tables 4.2.6.8 and 6.1.1.4'
Al Al 0.0645 0.0514 'International Tables Vol C Tables 4.2.6.8 and 6.1.1.4'
H H 0.0000 0.0000 'International Tables Vol C Tables 4.2.6.8 and 6.1.1.4'

loop_
_geom_angle_atom_site_label_1
_geom_angle_atom_site_label_2
_geom_angle_atom_site_label_3
_geom_angle
C12 Al1 C13 113.32(9)
C12 Al1 C11 116.35(8)
C13 Al1 C11 113.37(10)
C12 Al1 N1 107.23(8)
C13 Al1 N1 99.38(6)
C11 Al1 N1 105.12(8)
C1 N1 Al1 126.40(9)
C3A C1 N1 107.2(3)
C2 C1 N1 108.39(16)
C2 C1 C4 111.16(16)
N1 C1 C4 110.12(13)
C2 C1 C3 110.50(16)
N1 C1 C3 109.28(14)
C4 C1 C3 107.36(17)
C3A C1 C4A 114.0(5)
N1 C1 C4A 110.8(3)
C3A C1 C2A 112.8(4)
N1 C1 C2A 111.3(3)
C4A C1 C2A 100.8(4)
C1 C2 C5 109.58(17)
C9 C3 C1 109.9(2)
C7 C4 C1 109.03(19)
C10 C5 C6 109.3(3)
C10 C5 C2 109.9(3)
C6 C5 C2 108.7(3)
C7 C6 C5 110.1(3)
C6 C7 C4 108.8(3)
C6 C7 C8 108.8(3)
C4 C7 C8 110.2(3)
C7 C8 C9 109.8(3)
C10 C9 C3 109.7(3)
C10 C9 C8 108.5(3)
C3 C9 C8 108.3(3)
C5 C10 C9 110.6(3)
C6A C2A C1 108.3(6)
C1 C3A C8A 111.0(6)
C10A C4A C1 108.9(6)
C6A C5A C10A 110.7(9)
C5A C6A C7A 110.9(9)
C5A C6A C2A 111.4(9)
C7A C6A C2A 104.5(8)
C8A C7A C6A 111.8(10)
C9A C8A C7A 110.6(9)
C9A C8A C3A 106.7(9)
C7A C8A C3A 107.4(8)
C10A C9A C8A 113.9(10)
C9A C10A C5A 113.4(9)
C9A C10A C4A 106.1(9)
C5A C10A C4A 105.8(9)

loop_
_geom_bond_atom_site_label_1
_geom_bond_atom_site_label_2
_geom_bond_distance
Al1 C12 1.976(2)
Al1 C13 1.9855(16)
Al1 C11 1.988(2)
Al1 N1 2.0319(13)
N1 C1 1.5112(17)
C1 C3A 1.372(8)
C1 C2 1.484(3)
C1 C4 1.551(3)
C1 C3 1.555(3)
C1 C4A 1.593(7)
C1 C2A 1.615(7)
C2 C5 1.545(4)
C3 C9 1.531(4)
C4 C7 1.534(4)
C5 C10 1.512(6)
C5 C6 1.538(5)
C6 C7 1.532(5)
C7 C8 1.534(5)
C8 C9 1.549(4)
C9 C10 1.527(6)
C2A C6A 1.572(12)
C3A C8A 1.573(13)
C4A C10A 1.590(13)
C5A C6A 1.468(14)
C5A C10A 1.507(14)
C6A C7A 1.529(15)
C7A C8A 1.514(17)
C8A C9A 1.471(15)
C9A C10A 1.466(16)
